data_7052251
loop_
_publ_author_name
'Davis, Martin F.'
'Levason, William'
'Ratnani, Raju'
'Reid, Gillian'
'Webster, Michael'

_publ_section_title
;
 Synthesis, spectroscopic studies and structural systematics of
 phosphine oxide complexes with Group II metal (beryllium?barium)
 nitrates
;
_journal_issue 5
_journal_name_full 'New Journal of Chemistry'
_journal_page_first 782
_journal_paper_doi 10.1039/b600301j
_journal_volume 30
_journal_year 2006
_chemical_formula_moiety 'C60 H48 Ca N2 O10 P4'
_chemical_formula_structural 'Ca (N O3)2 (C30 H24 O2 P2)2'
_chemical_formula_sum 'C60 H48 Ca N2 O10 P4'
_chemical_formula_weight 1120.96
_chemical_name_systematic
;
Bis(nitrato-O,O')bis(1,2-bis(diphenylphosphinoyl)benzene)Calcium(II)
;
_space_group_IT_number 13
_symmetry_cell_setting monoclinic
_symmetry_Int_Tables_number 13
_symmetry_space_group_name_Hall '-P 2yac'
_symmetry_space_group_name_H-M 'P 1 2/n 1'
_atom_sites_solution_hydrogens geom
_atom_sites_solution_primary direct
_atom_sites_solution_secondary difmap
_audit_creation_date 2005-11-01
_audit_creation_method 'SHELXL-97 + hand edit'
_cell_angle_alpha 90.00
_cell_angle_beta 104.394(5)
_cell_angle_gamma 90.00
_cell_formula_units_Z 4
_cell_length_a 21.771(4)
_cell_length_b 10.6990(10)
_cell_length_c 24.074(4)
_cell_measurement_reflns_used 52871
_cell_measurement_temperature 120(2)
_cell_measurement_theta_max 27.48
_cell_measurement_theta_min 2.91
_cell_volume 5431.5(14)
_computing_structure_refinement 'SHELXL-97 (Sheldrick, 1997)'
_computing_structure_solution 'SHELXS-97 (Sheldrick, 1997)'
_diffrn_ambient_temperature 120(2)
_diffrn_measured_fraction_theta_full 0.983
_diffrn_measured_fraction_theta_max 0.983
_diffrn_measurement_device_type 'area detector, Nonius Kappa ccd'
_diffrn_measurement_method '\f and \w scans'
_diffrn_radiation_monochromator graphite
_diffrn_radiation_source 'Nonius rotating anode'
_diffrn_radiation_type MoK\a
_diffrn_radiation_wavelength 0.71073
_diffrn_reflns_av_R_equivalents 0.0983
_diffrn_reflns_av_sigmaI/netI 0.0965
_diffrn_reflns_limit_h_max 27
_diffrn_reflns_limit_h_min -28
_diffrn_reflns_limit_k_max 13
_diffrn_reflns_limit_k_min -12
_diffrn_reflns_limit_l_max 31
_diffrn_reflns_limit_l_min -28
_diffrn_reflns_number 60223
_diffrn_reflns_theta_full 27.50
_diffrn_reflns_theta_max 27.50
_diffrn_reflns_theta_min 2.95
_diffrn_standards_decay_% 0
_diffrn_standards_number 0
_exptl_absorpt_coefficient_mu 0.296
_exptl_absorpt_correction_T_max 0.9824
_exptl_absorpt_correction_T_min 0.9322
_exptl_absorpt_correction_type multi-scan
_exptl_absorpt_process_details 'SORTAV, R H Blessing, J. Appl. Cryst., 1997, 30, 421-426.'
_exptl_crystal_colour colourless
_exptl_crystal_density_diffrn 1.371
_exptl_crystal_density_method 'not measured'
_exptl_crystal_description block
_exptl_crystal_F_000 2328
_exptl_crystal_size_max 0.25
_exptl_crystal_size_mid 0.06
_exptl_crystal_size_min 0.02
_refine_diff_density_max 0.342
_refine_diff_density_min -0.502
_refine_diff_density_rms 0.065
_refine_ls_extinction_method none
_refine_ls_goodness_of_fit_ref 0.966
_refine_ls_hydrogen_treatment noref
_refine_ls_matrix_type full
_refine_ls_number_parameters 695
_refine_ls_number_reflns 12261
_refine_ls_number_restraints 0
_refine_ls_restrained_S_all 0.966
_refine_ls_R_factor_all 0.1278
_refine_ls_R_factor_gt 0.0550
_refine_ls_shift/su_max 0.001
_refine_ls_shift/su_mean 0.000
_refine_ls_structure_factor_coef Fsqd
_refine_ls_weighting_details 'w=1/[\s^2^(Fo^2^)+(0.0690P)^2^+0.0000P] where P=(Fo^2^+2Fc^2^)/3'
_refine_ls_weighting_scheme calc
_refine_ls_wR_factor_gt 0.1156
_refine_ls_wR_factor_ref 0.1401
_reflns_number_gt 6807
_reflns_number_total 12261
_reflns_threshold_expression I>2sigma(I)
_cod_data_source_file b600301j.txt
_cod_data_source_block 04rju008
_cod_original_cell_volume 5431.6(14)
_cod_original_sg_symbol_H-M 'P 2/n'
_cod_database_code 7052251

loop_
_symmetry_equiv_pos_as_xyz
'x, y, z'
'-x+1/2, y, -z+1/2'
'-x, -y, -z'
'x-1/2, -y, z-1/2'

loop_
_atom_site_label
_atom_site_type_symbol
_atom_site_fract_x
_atom_site_fract_y
_atom_site_fract_z
_atom_site_U_iso_or_equiv
_atom_site_adp_type
_atom_site_occupancy
_atom_site_symmetry_multiplicity
_atom_site_calc_flag
_atom_site_refinement_flags
_atom_site_disorder_assembly
_atom_site_disorder_group
Ca1 Ca 0.7500 0.22526(7) 0.2500 0.0287(2) Uani 1 2 d S . .
P1 P 0.82937(3) -0.02640(7) 0.34565(3) 0.03150(19) Uani 1 1 d . . .
P2 P 0.84485(3) 0.28640(7) 0.39473(3) 0.02945(18) Uani 1 1 d . . .
O1 O 0.81636(8) 0.07215(16) 0.30076(8) 0.0322(5) Uani 1 1 d . . .
O2 O 0.79814(9) 0.31875(17) 0.34034(8) 0.0337(5) Uani 1 1 d . . .
O3 O 0.68129(9) 0.17441(18) 0.32032(9) 0.0407(5) Uani 1 1 d . . .
O4 O 0.66673(9) 0.35338(18) 0.27772(9) 0.0370(5) Uani 1 1 d . . .
O5 O 0.63284(12) 0.3232(2) 0.35382(10) 0.0537(6) Uani 1 1 d . . .
N1 N 0.65969(11) 0.2842(2) 0.31814(11) 0.0360(6) Uani 1 1 d . . .
C1 C 0.81994(13) 0.0275(3) 0.41504(13) 0.0322(7) Uani 1 1 d . . .
C2 C 0.80573(14) -0.0648(3) 0.45036(14) 0.0406(8) Uani 1 1 d . . .
H2 H 0.8018 -0.1489 0.4373 0.049 Uiso 1 1 calc R . .
C3 C 0.79712(15) -0.0378(3) 0.50376(15) 0.0442(8) Uani 1 1 d . . .
H3 H 0.7878 -0.1029 0.5272 0.053 Uiso 1 1 calc R . .
C4 C 0.80206(14) 0.0836(3) 0.52318(14) 0.0411(8) Uani 1 1 d . . .
H4 H 0.7961 0.1028 0.5600 0.049 Uiso 1 1 calc R . .
C5 C 0.81571(14) 0.1772(3) 0.48857(13) 0.0362(7) Uani 1 1 d . . .
H5 H 0.8186 0.2609 0.5022 0.043 Uiso 1 1 calc R . .
C6 C 0.82537(13) 0.1536(3) 0.43461(13) 0.0316(7) Uani 1 1 d . . .
C7 C 0.90931(13) -0.0839(3) 0.35596(13) 0.0349(7) Uani 1 1 d . . .
C8 C 0.94113(14) -0.0544(3) 0.31481(14) 0.0395(8) Uani 1 1 d . . .
H8 H 0.9205 -0.0059 0.2825 0.047 Uiso 1 1 calc R . .
C9 C 1.00327(15) -0.0948(3) 0.32012(15) 0.0467(8) Uani 1 1 d . . .
H9 H 1.0246 -0.0742 0.2914 0.056 Uiso 1 1 calc R . .
C10 C 1.03360(17) -0.1641(3) 0.36656(17) 0.0561(10) Uani 1 1 d . . .
H10 H 1.0760 -0.1911 0.3703 0.067 Uiso 1 1 calc R . .
C11 C 1.00251(18) -0.1944(4) 0.40778(17) 0.0617(11) Uani 1 1 d . . .
H11 H 1.0238 -0.2423 0.4400 0.074 Uiso 1 1 calc R . .
C12 C 0.94018(16) -0.1559(3) 0.40315(15) 0.0511(9) Uani 1 1 d . . .
H12 H 0.9190 -0.1784 0.4317 0.061 Uiso 1 1 calc R . .
C13 C 0.77611(14) -0.1573(3) 0.32928(13) 0.0353(7) Uani 1 1 d . . .
C14 C 0.79642(15) -0.2800(3) 0.32694(13) 0.0405(8) Uani 1 1 d . . .
H14 H 0.8403 -0.2975 0.3321 0.049 Uiso 1 1 calc R . .
C15 C 0.75291(17) -0.3763(3) 0.31710(15) 0.0489(9) Uani 1 1 d . . .
H15 H 0.7669 -0.4599 0.3152 0.059 Uiso 1 1 calc R . .
C16 C 0.68958(17) -0.3516(3) 0.30998(15) 0.0502(9) Uani 1 1 d . . .
H16 H 0.6601 -0.4187 0.3047 0.060 Uiso 1 1 calc R . .
C17 C 0.66832(16) -0.2297(3) 0.31052(16) 0.0488(9) Uani 1 1 d . . .
H17 H 0.6243 -0.2129 0.3042 0.059 Uiso 1 1 calc R . .
C18 C 0.71160(15) -0.1324(3) 0.32034(15) 0.0439(8) Uani 1 1 d . . .
H18 H 0.6973 -0.0486 0.3210 0.053 Uiso 1 1 calc R . .
C19 C 0.92273(13) 0.2593(3) 0.38509(13) 0.0344(7) Uani 1 1 d . . .
C20 C 0.93887(16) 0.3202(3) 0.33934(14) 0.0481(9) Uani 1 1 d . . .
H20 H 0.9089 0.3733 0.3150 0.058 Uiso 1 1 calc R . .
C21 C 0.99781(19) 0.3039(4) 0.32937(18) 0.0627(11) Uani 1 1 d . . .
H21 H 1.0087 0.3469 0.2986 0.075 Uiso 1 1 calc R . .
C22 C 1.04022(19) 0.2270(4) 0.3631(2) 0.0648(12) Uani 1 1 d . . .
H22 H 1.0804 0.2149 0.3552 0.078 Uiso 1 1 calc R . .
C23 C 1.02633(15) 0.1652(3) 0.40905(18) 0.0555(10) Uani 1 1 d . . .
H23 H 1.0569 0.1117 0.4325 0.067 Uiso 1 1 calc R . .
C24 C 0.96675(14) 0.1822(3) 0.42069(14) 0.0406(8) Uani 1 1 d . . .
H24 H 0.9568 0.1415 0.4524 0.049 Uiso 1 1 calc R . .
C25 C 0.85153(13) 0.4171(3) 0.44334(12) 0.0317(7) Uani 1 1 d . . .
C26 C 0.90770(14) 0.4506(3) 0.48247(13) 0.0372(7) Uani 1 1 d . . .
H26 H 0.9455 0.4054 0.4833 0.045 Uiso 1 1 calc R . .
C27 C 0.90912(15) 0.5486(3) 0.52005(14) 0.0434(8) Uani 1 1 d . . .
H27 H 0.9475 0.5693 0.5472 0.052 Uiso 1 1 calc R . .
C28 C 0.85471(16) 0.6165(3) 0.51810(14) 0.0457(8) Uani 1 1 d . . .
H28 H 0.8556 0.6836 0.5441 0.055 Uiso 1 1 calc R . .
C29 C 0.79920(15) 0.5869(3) 0.47848(15) 0.0450(8) Uani 1 1 d . . .
H29 H 0.7622 0.6356 0.4764 0.054 Uiso 1 1 calc R . .
C30 C 0.79702(14) 0.4866(3) 0.44174(14) 0.0393(8) Uani 1 1 d . . .
H30 H 0.7582 0.4652 0.4153 0.047 Uiso 1 1 calc R . .
Ca2 Ca 0.7500 0.02836(7) 0.7500 0.0306(2) Uani 1 2 d S . .
P3 P 0.66252(3) 0.28376(7) 0.66171(3) 0.02987(18) Uani 1 1 d . . .
P4 P 0.63119(3) -0.02983(7) 0.61607(3) 0.03184(19) Uani 1 1 d . . .
O6 O 0.68067(9) 0.18157(17) 0.70445(8) 0.0328(5) Uani 1 1 d . . .
O7 O 0.68874(9) -0.06180(18) 0.66194(9) 0.0371(5) Uani 1 1 d . . .
O8 O 0.80983(10) 0.0664(2) 0.67233(10) 0.0492(6) Uani 1 1 d . . .
O9 O 0.82236(9) -0.1114(2) 0.71562(10) 0.0442(5) Uani 1 1 d . . .
O10 O 0.82899(15) -0.1014(3) 0.62793(12) 0.0804(9) Uani 1 1 d . . .
N2 N 0.82141(13) -0.0483(3) 0.67174(13) 0.0478(7) Uani 1 1 d . . .
C31 C 0.63838(12) 0.1029(3) 0.56985(12) 0.0311(7) Uani 1 1 d . . .
C32 C 0.63181(13) 0.0775(3) 0.51192(13) 0.0357(7) Uani 1 1 d . . .
H32 H 0.6237 -0.0061 0.4990 0.043 Uiso 1 1 calc R . .
C33 C 0.63658(14) 0.1689(3) 0.47227(13) 0.0372(7) Uani 1 1 d . . .
H33 H 0.6311 0.1482 0.4330 0.045 Uiso 1 1 calc R . .
C34 C 0.64939(13) 0.2904(3) 0.49091(13) 0.0373(7) Uani 1 1 d . . .
H34 H 0.6530 0.3541 0.4644 0.045 Uiso 1 1 calc R . .
C35 C 0.65692(13) 0.3187(3) 0.54756(13) 0.0349(7) Uani 1 1 d . . .
H35 H 0.6662 0.4026 0.5597 0.042 Uiso 1 1 calc R . .
C36 C 0.65149(12) 0.2289(3) 0.58854(13) 0.0309(7) Uani 1 1 d . . .
C37 C 0.72137(13) 0.4047(3) 0.66845(13) 0.0341(7) Uani 1 1 d . . .
C38 C 0.78147(15) 0.3697(3) 0.66310(16) 0.0487(9) Uani 1 1 d . . .
H38 H 0.7904 0.2845 0.6573 0.058 Uiso 1 1 calc R . .
C39 C 0.82782(16) 0.4595(3) 0.66632(17) 0.0571(10) Uani 1 1 d . . .
H39 H 0.8687 0.4358 0.6627 0.069 Uiso 1 1 calc R . .
C40 C 0.81508(16) 0.5835(3) 0.67483(15) 0.0514(9) Uani 1 1 d . . .
H40 H 0.8470 0.6449 0.6764 0.062 Uiso 1 1 calc R . .
C41 C 0.75720(16) 0.6181(3) 0.68094(14) 0.0486(9) Uani 1 1 d . . .
H41 H 0.7488 0.7034 0.6871 0.058 Uiso 1 1 calc R . .
C42 C 0.71016(15) 0.5293(3) 0.67822(13) 0.0417(8) Uani 1 1 d . . .
H42 H 0.6699 0.5540 0.6831 0.050 Uiso 1 1 calc R . .
C43 C 0.59008(13) 0.3563(3) 0.66826(13) 0.0321(7) Uani 1 1 d . . .
C44 C 0.55982(14) 0.4534(3) 0.63248(14) 0.0383(7) Uani 1 1 d . . .
H44 H 0.5761 0.4807 0.6014 0.046 Uiso 1 1 calc R . .
C45 C 0.50615(15) 0.5093(3) 0.64250(15) 0.0445(8) Uani 1 1 d . . .
H45 H 0.4861 0.5755 0.6184 0.053 Uiso 1 1 calc R . .
C46 C 0.48185(15) 0.4699(3) 0.68686(16) 0.0485(9) Uani 1 1 d . . .
H46 H 0.4452 0.5091 0.6936 0.058 Uiso 1 1 calc R . .
C47 C 0.51069(15) 0.3730(3) 0.72186(16) 0.0479(8) Uani 1 1 d . . .
H47 H 0.4934 0.3450 0.7522 0.058 Uiso 1 1 calc R . .
C48 C 0.56477(14) 0.3167(3) 0.71282(14) 0.0399(8) Uani 1 1 d . . .
H48 H 0.5846 0.2507 0.7372 0.048 Uiso 1 1 calc R . .
C49 C 0.61091(13) -0.1627(3) 0.56853(13) 0.0337(7) Uani 1 1 d . . .
C50 C 0.65982(14) -0.2376(3) 0.55959(14) 0.0413(8) Uani 1 1 d . . .
H50 H 0.7026 -0.2181 0.5781 0.050 Uiso 1 1 calc R . .
C51 C 0.64630(16) -0.3405(3) 0.52381(15) 0.0470(8) Uani 1 1 d . . .
H51 H 0.6799 -0.3909 0.5177 0.056 Uiso 1 1 calc R . .
C52 C 0.58460(17) -0.3706(3) 0.49704(15) 0.0500(9) Uani 1 1 d . . .
H52 H 0.5759 -0.4406 0.4720 0.060 Uiso 1 1 calc R . .
C53 C 0.53531(16) -0.2994(3) 0.50638(14) 0.0467(9) Uani 1 1 d . . .
H53 H 0.4927 -0.3217 0.4887 0.056 Uiso 1 1 calc R . .
C54 C 0.54828(14) -0.1947(3) 0.54181(13) 0.0396(8) Uani 1 1 d . . .
H54 H 0.5144 -0.1448 0.5478 0.048 Uiso 1 1 calc R . .
C55 C 0.56015(13) -0.0054(3) 0.63967(13) 0.0338(7) Uani 1 1 d . . .
C56 C 0.54851(15) -0.0886(3) 0.68053(14) 0.0411(8) Uani 1 1 d . . .
H56 H 0.5806 -0.1446 0.6999 0.049 Uiso 1 1 calc R . .
C57 C 0.48939(15) -0.0883(3) 0.69233(15) 0.0480(8) Uani 1 1 d . . .
H57 H 0.4810 -0.1447 0.7200 0.058 Uiso 1 1 calc R . .
C58 C 0.44282(15) -0.0076(3) 0.66457(14) 0.0455(8) Uani 1 1 d . . .
H58 H 0.4022 -0.0099 0.6724 0.055 Uiso 1 1 calc R . .
C59 C 0.45498(14) 0.0770(3) 0.62530(14) 0.0402(8) Uani 1 1 d . . .
H59 H 0.4231 0.1347 0.6071 0.048 Uiso 1 1 calc R . .
C60 C 0.51296(13) 0.0779(3) 0.61259(13) 0.0351(7) Uani 1 1 d . . .
H60 H 0.5210 0.1355 0.5852 0.042 Uiso 1 1 calc R . .

loop_
_atom_site_aniso_label
_atom_site_aniso_U_11
_atom_site_aniso_U_22
_atom_site_aniso_U_33
_atom_site_aniso_U_23
_atom_site_aniso_U_13
_atom_site_aniso_U_12
Ca1 0.0286(4) 0.0211(4) 0.0315(5) 0.000 -0.0019(3) 0.000
P1 0.0338(4) 0.0227(4) 0.0343(5) 0.0023(3) 0.0014(3) 0.0029(3)
P2 0.0295(4) 0.0252(4) 0.0298(4) -0.0004(3) 0.0001(3) -0.0019(3)
O1 0.0330(10) 0.0231(10) 0.0358(12) 0.0034(8) -0.0004(9) 0.0028(8)
O2 0.0350(11) 0.0246(10) 0.0348(12) -0.0001(8) -0.0041(9) -0.0025(8)
O3 0.0415(12) 0.0235(11) 0.0563(15) 0.0035(9) 0.0107(10) 0.0002(8)
O4 0.0443(12) 0.0319(12) 0.0311(12) 0.0038(9) 0.0023(10) 0.0068(9)
O5 0.0689(16) 0.0513(15) 0.0482(15) 0.0046(11) 0.0284(13) 0.0185(12)
N1 0.0365(14) 0.0316(15) 0.0377(16) 0.0010(12) 0.0048(12) 0.0009(11)
C1 0.0291(15) 0.0259(15) 0.0388(18) 0.0024(13) 0.0029(13) 0.0023(11)
C2 0.0462(19) 0.0301(17) 0.044(2) 0.0014(14) 0.0086(16) -0.0002(13)
C3 0.052(2) 0.0341(19) 0.048(2) 0.0076(15) 0.0150(16) -0.0036(14)
C4 0.0431(18) 0.0420(19) 0.0390(19) 0.0012(15) 0.0115(15) 0.0016(14)
C5 0.0372(17) 0.0309(16) 0.040(2) 0.0002(13) 0.0088(14) 0.0000(12)
C6 0.0266(15) 0.0267(15) 0.0373(19) 0.0029(12) 0.0001(13) 0.0029(11)
C7 0.0363(16) 0.0304(16) 0.0319(18) -0.0028(13) -0.0033(14) 0.0051(12)
C8 0.0360(17) 0.0385(18) 0.0382(19) -0.0067(14) -0.0015(15) 0.0042(13)
C9 0.0402(18) 0.048(2) 0.048(2) -0.0129(16) 0.0049(16) 0.0055(14)
C10 0.044(2) 0.062(2) 0.058(3) -0.0096(19) 0.0041(19) 0.0200(17)
C11 0.054(2) 0.065(3) 0.055(3) 0.0053(19) -0.009(2) 0.0298(18)
C12 0.055(2) 0.051(2) 0.044(2) 0.0056(16) 0.0048(17) 0.0177(16)
C13 0.0392(17) 0.0276(16) 0.0353(18) 0.0039(12) 0.0020(14) -0.0003(12)
C14 0.0494(19) 0.0264(16) 0.042(2) -0.0007(13) 0.0051(15) 0.0030(13)
C15 0.062(2) 0.0270(18) 0.053(2) -0.0018(14) 0.0048(17) 0.0049(15)
C16 0.061(2) 0.0260(18) 0.059(2) 0.0012(15) 0.0073(18) -0.0102(14)
C17 0.0459(19) 0.0348(19) 0.067(2) -0.0011(16) 0.0160(17) -0.0050(14)
C18 0.0442(19) 0.0250(16) 0.060(2) 0.0002(14) 0.0077(16) -0.0006(13)
C19 0.0304(15) 0.0381(17) 0.0309(18) -0.0107(13) 0.0006(13) -0.0063(12)
C20 0.045(2) 0.062(2) 0.038(2) -0.0094(16) 0.0114(16) -0.0198(16)
C21 0.056(2) 0.083(3) 0.052(2) -0.019(2) 0.021(2) -0.027(2)
C22 0.052(2) 0.071(3) 0.081(3) -0.041(2) 0.035(2) -0.024(2)
C23 0.0337(18) 0.042(2) 0.084(3) -0.0283(19) 0.0017(19) -0.0029(14)
C24 0.0341(17) 0.0321(17) 0.050(2) -0.0133(14) 0.0007(15) -0.0034(12)
C25 0.0403(17) 0.0239(15) 0.0275(17) 0.0024(12) 0.0024(13) -0.0023(12)
C26 0.0386(17) 0.0309(17) 0.0373(19) -0.0031(13) 0.0004(14) 0.0003(12)
C27 0.0450(19) 0.0345(18) 0.046(2) -0.0043(14) 0.0015(16) -0.0045(14)
C28 0.061(2) 0.0332(18) 0.044(2) -0.0086(14) 0.0142(17) -0.0017(15)
C29 0.0431(19) 0.0351(18) 0.057(2) -0.0021(15) 0.0135(17) 0.0059(14)
C30 0.0377(17) 0.0341(17) 0.044(2) -0.0009(14) 0.0057(15) -0.0016(13)
Ca2 0.0250(4) 0.0270(4) 0.0348(5) 0.000 -0.0018(4) 0.000
P3 0.0282(4) 0.0260(4) 0.0322(4) 0.0020(3) 0.0015(3) -0.0002(3)
P4 0.0274(4) 0.0298(4) 0.0345(5) 0.0003(3) 0.0004(3) -0.0017(3)
O6 0.0347(11) 0.0252(10) 0.0359(12) 0.0040(8) 0.0036(9) 0.0025(8)
O7 0.0329(11) 0.0333(11) 0.0398(13) -0.0015(9) -0.0011(9) -0.0018(8)
O8 0.0535(14) 0.0360(14) 0.0609(16) 0.0007(11) 0.0194(12) 0.0012(10)
O9 0.0400(12) 0.0436(13) 0.0423(14) -0.0012(11) -0.0023(10) 0.0059(9)
O10 0.123(2) 0.0734(19) 0.0504(17) -0.0001(15) 0.0329(17) 0.0450(17)
N2 0.0524(17) 0.0430(18) 0.046(2) 0.0044(15) 0.0078(14) 0.0116(12)
C31 0.0224(14) 0.0359(16) 0.0320(18) 0.0043(13) 0.0010(12) -0.0023(11)
C32 0.0340(16) 0.0329(17) 0.038(2) 0.0000(13) 0.0047(14) -0.0033(12)
C33 0.0409(17) 0.0410(18) 0.0308(18) -0.0011(14) 0.0110(14) -0.0004(13)
C34 0.0371(17) 0.0387(18) 0.037(2) 0.0068(14) 0.0111(14) -0.0012(13)
C35 0.0363(17) 0.0294(16) 0.038(2) 0.0018(13) 0.0079(14) -0.0009(12)
C36 0.0250(14) 0.0294(16) 0.0366(18) 0.0014(13) 0.0044(12) 0.0004(11)
C37 0.0340(16) 0.0323(17) 0.0324(18) 0.0028(13) 0.0011(13) -0.0031(12)
C38 0.0398(19) 0.0328(18) 0.073(3) 0.0081(16) 0.0124(17) -0.0005(13)
C39 0.0357(18) 0.057(2) 0.080(3) 0.0148(19) 0.0152(18) -0.0054(15)
C40 0.046(2) 0.044(2) 0.059(2) 0.0130(17) 0.0035(17) -0.0144(15)
C41 0.054(2) 0.0338(18) 0.050(2) -0.0039(15) -0.0008(17) -0.0119(15)
C42 0.0443(18) 0.0350(18) 0.040(2) -0.0013(14) 0.0005(15) -0.0021(13)
C43 0.0280(15) 0.0263(15) 0.0371(18) -0.0021(12) -0.0010(13) 0.0006(11)
C44 0.0382(17) 0.0361(18) 0.0358(18) -0.0008(13) 0.0002(14) 0.0044(13)
C45 0.0399(18) 0.0374(18) 0.049(2) -0.0026(15) -0.0029(16) 0.0099(13)
C46 0.0352(17) 0.046(2) 0.064(2) -0.0068(17) 0.0109(17) 0.0080(14)
C47 0.046(2) 0.046(2) 0.056(2) -0.0001(16) 0.0215(17) 0.0043(15)
C48 0.0405(18) 0.0330(17) 0.047(2) 0.0055(14) 0.0123(15) 0.0039(13)
C49 0.0318(16) 0.0334(16) 0.0334(18) 0.0015(13) 0.0036(13) -0.0026(12)
C50 0.0358(17) 0.0351(18) 0.052(2) 0.0057(15) 0.0100(15) -0.0010(13)
C51 0.053(2) 0.0352(19) 0.055(2) 0.0007(15) 0.0190(17) 0.0029(14)
C52 0.065(2) 0.0336(19) 0.046(2) -0.0033(15) 0.0048(18) -0.0033(16)
C53 0.049(2) 0.0346(18) 0.048(2) 0.0019(15) -0.0044(16) -0.0054(14)
C54 0.0394(17) 0.0340(17) 0.0396(19) 0.0014(14) -0.0013(14) -0.0009(13)
C55 0.0291(16) 0.0353(17) 0.0331(18) -0.0033(13) 0.0005(13) -0.0054(12)
C56 0.0390(18) 0.0455(19) 0.0363(19) 0.0013(15) 0.0045(14) -0.0012(14)
C57 0.047(2) 0.050(2) 0.049(2) 0.0042(16) 0.0180(17) -0.0065(15)
C58 0.0385(18) 0.053(2) 0.046(2) -0.0097(16) 0.0137(16) -0.0070(15)
C59 0.0329(17) 0.0457(19) 0.041(2) -0.0034(15) 0.0070(14) -0.0018(13)
C60 0.0316(16) 0.0326(16) 0.0383(18) 0.0026(13) 0.0034(14) -0.0017(12)

loop_
_atom_type_symbol
_atom_type_description
_atom_type_scat_dispersion_real
_atom_type_scat_dispersion_imag
_atom_type_scat_source
C C 0.0033 0.0016 'International Tables Vol C Tables 4.2.6.8 and 6.1.1.4'
H H 0.0000 0.0000 'International Tables Vol C Tables 4.2.6.8 and 6.1.1.4'
N N 0.0061 0.0033 'International Tables Vol C Tables 4.2.6.8 and 6.1.1.4'
O O 0.0106 0.0060 'International Tables Vol C Tables 4.2.6.8 and 6.1.1.4'
P P 0.1023 0.0942 'International Tables Vol C Tables 4.2.6.8 and 6.1.1.4'
Ca Ca 0.2262 0.3064 'International Tables Vol C Tables 4.2.6.8 and 6.1.1.4'

loop_
_geom_angle_atom_site_label_1
_geom_angle_atom_site_label_2
_geom_angle_atom_site_label_3
_geom_angle
_geom_angle_site_symmetry_1
_geom_angle_site_symmetry_3
_geom_angle_publ_flag
O1 Ca1 O1 90.21(9) 2_655 . ?
O1 Ca1 O2 148.27(7) 2_655 . ?
O1 Ca1 O2 75.00(6) . . ?
O1 Ca1 O2 75.00(6) 2_655 2_655 ?
O1 Ca1 O2 148.27(7) . 2_655 ?
O2 Ca1 O2 130.44(9) . 2_655 ?
O1 Ca1 O4 130.26(7) 2_655 2_655 ?
O1 Ca1 O4 97.48(7) . 2_655 ?
O2 Ca1 O4 80.19(7) . 2_655 ?
O2 Ca1 O4 73.11(7) 2_655 2_655 ?
O1 Ca1 O4 97.48(7) 2_655 . ?
O1 Ca1 O4 130.26(7) . . ?
O2 Ca1 O4 73.11(6) . . ?
O2 Ca1 O4 80.19(7) 2_655 . ?
O4 Ca1 O4 113.28(10) 2_655 . ?
O1 Ca1 O3 83.82(7) 2_655 2_655 ?
O1 Ca1 O3 79.05(7) . 2_655 ?
O2 Ca1 O3 119.43(7) . 2_655 ?
O2 Ca1 O3 71.67(7) 2_655 2_655 ?
O4 Ca1 O3 50.31(6) 2_655 2_655 ?
O4 Ca1 O3 150.52(7) . 2_655 ?
O1 Ca1 O3 79.05(7) 2_655 . ?
O1 Ca1 O3 83.82(7) . . ?
O2 Ca1 O3 71.67(7) . . ?
O2 Ca1 O3 119.43(7) 2_655 . ?
O4 Ca1 O3 150.52(7) 2_655 . ?
O4 Ca1 O3 50.31(6) . . ?
O3 Ca1 O3 155.66(9) 2_655 . ?
O1 Ca1 N1 105.91(7) 2_655 2_655 ?
O1 Ca1 N1 91.73(7) . 2_655 ?
O2 Ca1 N1 102.50(7) . 2_655 ?
O2 Ca1 N1 66.60(7) 2_655 2_655 ?
O4 Ca1 N1 25.35(6) 2_655 2_655 ?
O4 Ca1 N1 131.80(7) . 2_655 ?
O3 Ca1 N1 25.52(6) 2_655 2_655 ?
O3 Ca1 N1 173.40(6) . 2_655 ?
O1 Ca1 N1 91.73(7) 2_655 . ?
O1 Ca1 N1 105.91(7) . . ?
O2 Ca1 N1 66.60(7) . . ?
O2 Ca1 N1 102.50(7) 2_655 . ?
O4 Ca1 N1 131.80(7) 2_655 . ?
O4 Ca1 N1 25.35(6) . . ?
O3 Ca1 N1 173.40(6) 2_655 . ?
O3 Ca1 N1 25.52(6) . . ?
N1 Ca1 N1 155.10(10) 2_655 . ?
O1 P1 C13 113.41(12) . . ?
O1 P1 C7 110.20(13) . . ?
C13 P1 C7 108.18(14) . . ?
O1 P1 C1 113.38(12) . . ?
C13 P1 C1 103.48(14) . . ?
C7 P1 C1 107.80(13) . . ?
O2 P2 C19 112.72(13) . . ?
O2 P2 C25 108.54(12) . . ?
C19 P2 C25 106.43(13) . . ?
O2 P2 C6 116.61(12) . . ?
C19 P2 C6 107.08(14) . . ?
C25 P2 C6 104.72(14) . . ?
P1 O1 Ca1 149.88(13) . . ?
P2 O2 Ca1 139.02(11) . . ?
N1 O3 Ca1 92.71(17) . . ?
N1 O4 Ca1 96.88(16) . . ?
O5 N1 O3 121.7(3) . . ?
O5 N1 O4 120.7(2) . . ?
O3 N1 O4 117.6(3) . . ?
O5 N1 Ca1 166.0(2) . . ?
O3 N1 Ca1 61.77(15) . . ?
O4 N1 Ca1 57.77(14) . . ?
C2 C1 C6 119.0(3) . . ?
C2 C1 P1 115.4(2) . . ?
C6 C1 P1 125.6(2) . . ?
C3 C2 C1 121.8(3) . . ?
C3 C2 H2 119.1 . . ?
C1 C2 H2 119.1 . . ?
C2 C3 C4 119.9(3) . . ?
C2 C3 H3 120.0 . . ?
C4 C3 H3 120.0 . . ?
C3 C4 C5 119.3(3) . . ?
C3 C4 H4 120.3 . . ?
C5 C4 H4 120.3 . . ?
C4 C5 C6 122.5(3) . . ?
C4 C5 H5 118.8 . . ?
C6 C5 H5 118.8 . . ?
C5 C6 C1 117.5(3) . . ?
C5 C6 P2 117.3(2) . . ?
C1 C6 P2 125.1(2) . . ?
C8 C7 C12 118.9(3) . . ?
C8 C7 P1 117.5(2) . . ?
C12 C7 P1 123.5(3) . . ?
C7 C8 C9 120.8(3) . . ?
C7 C8 H8 119.6 . . ?
C9 C8 H8 119.6 . . ?
C10 C9 C8 120.2(4) . . ?
C10 C9 H9 119.9 . . ?
C8 C9 H9 119.9 . . ?
C9 C10 C11 119.7(3) . . ?
C9 C10 H10 120.2 . . ?
C11 C10 H10 120.2 . . ?
C10 C11 C12 121.2(3) . . ?
C10 C11 H11 119.4 . . ?
C12 C11 H11 119.4 . . ?
C11 C12 C7 119.3(4) . . ?
C11 C12 H12 120.4 . . ?
C7 C12 H12 120.4 . . ?
C14 C13 C18 119.5(3) . . ?
C14 C13 P1 123.3(2) . . ?
C18 C13 P1 117.1(2) . . ?
C15 C14 C13 120.0(3) . . ?
C15 C14 H14 120.0 . . ?
C13 C14 H14 120.0 . . ?
C16 C15 C14 120.3(3) . . ?
C16 C15 H15 119.9 . . ?
C14 C15 H15 119.9 . . ?
C15 C16 C17 120.5(3) . . ?
C15 C16 H16 119.8 . . ?
C17 C16 H16 119.8 . . ?
C18 C17 C16 119.7(3) . . ?
C18 C17 H17 120.2 . . ?
C16 C17 H17 120.2 . . ?
C17 C18 C13 120.0(3) . . ?
C17 C18 H18 120.0 . . ?
C13 C18 H18 120.0 . . ?
C24 C19 C20 119.6(3) . . ?
C24 C19 P2 123.1(3) . . ?
C20 C19 P2 117.3(2) . . ?
C21 C20 C19 120.5(4) . . ?
C21 C20 H20 119.8 . . ?
C19 C20 H20 119.8 . . ?
C22 C21 C20 120.1(4) . . ?
C22 C21 H21 119.9 . . ?
C20 C21 H21 119.9 . . ?
C21 C22 C23 121.3(4) . . ?
C21 C22 H22 119.3 . . ?
C23 C22 H22 119.3 . . ?
C22 C23 C24 119.5(4) . . ?
C22 C23 H23 120.2 . . ?
C24 C23 H23 120.2 . . ?
C19 C24 C23 118.9(3) . . ?
C19 C24 H24 120.5 . . ?
C23 C24 H24 120.5 . . ?
C26 C25 C30 118.7(3) . . ?
C26 C25 P2 123.6(2) . . ?
C30 C25 P2 117.7(2) . . ?
C27 C26 C25 120.8(3) . . ?
C27 C26 H26 119.6 . . ?
C25 C26 H26 119.6 . . ?
C28 C27 C26 119.9(3) . . ?
C28 C27 H27 120.1 . . ?
C26 C27 H27 120.1 . . ?
C29 C28 C27 120.0(3) . . ?
C29 C28 H28 120.0 . . ?
C27 C28 H28 120.0 . . ?
C28 C29 C30 120.4(3) . . ?
C28 C29 H29 119.8 . . ?
C30 C29 H29 119.8 . . ?
C29 C30 C25 120.2(3) . . ?
C29 C30 H30 119.9 . . ?
C25 C30 H30 119.9 . . ?
O6 Ca2 O6 89.69(10) 2_656 . ?
O6 Ca2 O7 148.77(7) 2_656 . ?
O6 Ca2 O7 73.32(7) . . ?
O6 Ca2 O7 73.32(7) 2_656 2_656 ?
O6 Ca2 O7 148.77(7) . 2_656 ?
O7 Ca2 O7 132.77(10) . 2_656 ?
O6 Ca2 O9 101.15(7) 2_656 . ?
O6 Ca2 O9 131.97(7) . . ?
O7 Ca2 O9 73.81(7) . . ?
O7 Ca2 O9 77.98(7) 2_656 . ?
O6 Ca2 O9 131.97(7) 2_656 2_656 ?
O6 Ca2 O9 101.15(7) . 2_656 ?
O7 Ca2 O9 77.98(7) . 2_656 ?
O7 Ca2 O9 73.81(7) 2_656 2_656 ?
O9 Ca2 O9 105.13(11) . 2_656 ?
O6 Ca2 O8 80.97(7) 2_656 . ?
O6 Ca2 O8 86.08(7) . . ?
O7 Ca2 O8 72.07(7) . . ?
O7 Ca2 O8 115.80(7) 2_656 . ?
O9 Ca2 O8 50.73(7) . . ?
O9 Ca2 O8 145.70(8) 2_656 . ?
O6 Ca2 O8 86.08(7) 2_656 2_656 ?
O6 Ca2 O8 80.97(7) . 2_656 ?
O7 Ca2 O8 115.80(7) . 2_656 ?
O7 Ca2 O8 72.07(7) 2_656 2_656 ?
O9 Ca2 O8 145.70(8) . 2_656 ?
O9 Ca2 O8 50.73(7) 2_656 2_656 ?
O8 Ca2 O8 161.71(10) . 2_656 ?
O6 Ca2 N2 96.81(8) 2_656 . ?
O6 Ca2 N2 106.86(8) . . ?
O7 Ca2 N2 64.90(8) . . ?
O7 Ca2 N2 101.15(8) 2_656 . ?
O9 Ca2 N2 25.97(7) . . ?
O9 Ca2 N2 123.27(9) 2_656 . ?
O8 Ca2 N2 26.15(7) . . ?
O8 Ca2 N2 171.60(8) 2_656 . ?
O6 Ca2 N2 106.86(8) 2_656 2_656 ?
O6 Ca2 N2 96.81(8) . 2_656 ?
O7 Ca2 N2 101.15(8) . 2_656 ?
O7 Ca2 N2 64.90(8) 2_656 2_656 ?
O9 Ca2 N2 123.27(9) . 2_656 ?
O9 Ca2 N2 25.97(7) 2_656 2_656 ?
O8 Ca2 N2 171.60(9) . 2_656 ?
O8 Ca2 N2 26.15(7) 2_656 2_656 ?
N2 Ca2 N2 146.49(12) . 2_656 ?
O6 P3 C43 110.15(13) . . ?
O6 P3 C37 113.94(12) . . ?
C43 P3 C37 107.57(13) . . ?
O6 P3 C36 112.49(12) . . ?
C43 P3 C36 108.48(13) . . ?
C37 P3 C36 103.85(14) . . ?
O7 P4 C55 115.54(13) . . ?
O7 P4 C49 108.45(12) . . ?
C55 P4 C49 102.75(13) . . ?
O7 P4 C31 116.39(12) . . ?
C55 P4 C31 106.83(13) . . ?
C49 P4 C31 105.59(14) . . ?
P3 O6 Ca2 151.64(12) . . ?
P4 O7 Ca2 137.77(12) . . ?
N2 O8 Ca2 89.59(19) . . ?
N2 O9 Ca2 94.51(18) . . ?
O10 N2 O9 119.5(3) . . ?
O10 N2 O8 121.7(3) . . ?
O9 N2 O8 118.7(3) . . ?
O10 N2 Ca2 154.4(2) . . ?
O9 N2 Ca2 59.53(16) . . ?
O8 N2 Ca2 64.27(17) . . ?
C32 C31 C36 117.6(3) . . ?
C32 C31 P4 117.0(2) . . ?
C36 C31 P4 125.5(2) . . ?
C33 C32 C31 123.0(3) . . ?
C33 C32 H32 118.5 . . ?
C31 C32 H32 118.5 . . ?
C34 C33 C32 118.9(3) . . ?
C34 C33 H33 120.6 . . ?
C32 C33 H33 120.6 . . ?
C35 C34 C33 119.8(3) . . ?
C35 C34 H34 120.1 . . ?
C33 C34 H34 120.1 . . ?
C34 C35 C36 122.7(3) . . ?
C34 C35 H35 118.7 . . ?
C36 C35 H35 118.7 . . ?
C35 C36 C31 118.1(3) . . ?
C35 C36 P3 116.6(2) . . ?
C31 C36 P3 125.4(2) . . ?
C42 C37 C38 118.8(3) . . ?
C42 C37 P3 123.7(2) . . ?
C38 C37 P3 117.4(2) . . ?
C39 C38 C37 119.8(3) . . ?
C39 C38 H38 120.1 . . ?
C37 C38 H38 120.1 . . ?
C38 C39 C40 120.4(3) . . ?
C38 C39 H39 119.8 . . ?
C40 C39 H39 119.8 . . ?
C41 C40 C39 120.3(3) . . ?
C41 C40 H40 119.9 . . ?
C39 C40 H40 119.9 . . ?
C40 C41 C42 120.2(3) . . ?
C40 C41 H41 119.9 . . ?
C42 C41 H41 119.9 . . ?
C37 C42 C41 120.5(3) . . ?
C37 C42 H42 119.7 . . ?
C41 C42 H42 119.7 . . ?
C48 C43 C44 118.9(3) . . ?
C48 C43 P3 117.5(2) . . ?
C44 C43 P3 123.6(2) . . ?
C45 C44 C43 120.0(3) . . ?
C45 C44 H44 120.0 . . ?
C43 C44 H44 120.0 . . ?
C46 C45 C44 120.5(3) . . ?
C46 C45 H45 119.7 . . ?
C44 C45 H45 119.7 . . ?
C45 C46 C47 120.0(3) . . ?
C45 C46 H46 120.0 . . ?
C47 C46 H46 120.0 . . ?
C46 C47 C48 120.3(3) . . ?
C46 C47 H47 119.9 . . ?
C48 C47 H47 119.9 . . ?
C47 C48 C43 120.3(3) . . ?
C47 C48 H48 119.9 . . ?
C43 C48 H48 119.9 . . ?
C50 C49 C54 119.0(3) . . ?
C50 C49 P4 118.3(2) . . ?
C54 C49 P4 122.7(2) . . ?
C51 C50 C49 120.1(3) . . ?
C51 C50 H50 119.9 . . ?
C49 C50 H50 119.9 . . ?
C52 C51 C50 120.6(3) . . ?
C52 C51 H51 119.7 . . ?
C50 C51 H51 119.7 . . ?
C51 C52 C53 120.2(3) . . ?
C51 C52 H52 119.9 . . ?
C53 C52 H52 119.9 . . ?
C52 C53 C54 119.7(3) . . ?
C52 C53 H53 120.1 . . ?
C54 C53 H53 120.1 . . ?
C53 C54 C49 120.3(3) . . ?
C53 C54 H54 119.9 . . ?
C49 C54 H54 119.9 . . ?
C60 C55 C56 119.7(3) . . ?
C60 C55 P4 122.6(2) . . ?
C56 C55 P4 116.9(2) . . ?
C57 C56 C55 118.9(3) . . ?
C57 C56 H56 120.5 . . ?
C55 C56 H56 120.5 . . ?
C58 C57 C56 120.9(3) . . ?
C58 C57 H57 119.6 . . ?
C56 C57 H57 119.6 . . ?
C57 C58 C59 120.1(3) . . ?
C57 C58 H58 119.9 . . ?
C59 C58 H58 119.9 . . ?
C60 C59 C58 120.1(3) . . ?
C60 C59 H59 120.0 . . ?
C58 C59 H59 120.0 . . ?
C59 C60 C55 120.3(3) . . ?
C59 C60 H60 119.9 . . ?
C55 C60 H60 119.9 . . ?

loop_
_geom_bond_atom_site_label_1
_geom_bond_atom_site_label_2
_geom_bond_distance
_geom_bond_site_symmetry_2
_geom_bond_publ_flag
Ca1 O1 2.3208(18) 2_655 ?
Ca1 O1 2.3208(18) . ?
Ca1 O2 2.3866(19) . ?
Ca1 O2 2.3866(19) 2_655 ?
Ca1 O4 2.493(2) 2_655 ?
Ca1 O4 2.493(2) . ?
Ca1 O3 2.580(2) 2_655 ?
Ca1 O3 2.580(2) . ?
Ca1 N1 2.925(3) 2_655 ?
Ca1 N1 2.925(3) . ?
P1 O1 1.486(2) . ?
P1 C13 1.798(3) . ?
P1 C7 1.804(3) . ?
P1 C1 1.827(3) . ?
P2 O2 1.4853(19) . ?
P2 C19 1.791(3) . ?
P2 C25 1.806(3) . ?
P2 C6 1.823(3) . ?
O3 N1 1.262(3) . ?
O4 N1 1.262(3) . ?
O5 N1 1.226(3) . ?
C1 C2 1.387(4) . ?
C1 C6 1.424(4) . ?
C2 C3 1.375(5) . ?
C2 H2 0.9500 . ?
C3 C4 1.375(4) . ?
C3 H3 0.9500 . ?
C4 C5 1.382(4) . ?
C4 H4 0.9500 . ?
C5 C6 1.390(4) . ?
C5 H5 0.9500 . ?
C7 C8 1.379(4) . ?
C7 C12 1.398(4) . ?
C8 C9 1.396(4) . ?
C8 H8 0.9500 . ?
C9 C10 1.367(5) . ?
C9 H9 0.9500 . ?
C10 C11 1.372(6) . ?
C10 H10 0.9500 . ?
C11 C12 1.396(5) . ?
C11 H11 0.9500 . ?
C12 H12 0.9500 . ?
C13 C14 1.391(4) . ?
C13 C18 1.393(4) . ?
C14 C15 1.380(4) . ?
C14 H14 0.9500 . ?
C15 C16 1.372(5) . ?
C15 H15 0.9500 . ?
C16 C17 1.386(5) . ?
C16 H16 0.9500 . ?
C17 C18 1.384(4) . ?
C17 H17 0.9500 . ?
C18 H18 0.9500 . ?
C19 C24 1.388(4) . ?
C19 C20 1.398(5) . ?
C20 C21 1.374(5) . ?
C20 H20 0.9500 . ?
C21 C22 1.348(6) . ?
C21 H21 0.9500 . ?
C22 C23 1.385(6) . ?
C22 H22 0.9500 . ?
C23 C24 1.405(5) . ?
C23 H23 0.9500 . ?
C24 H24 0.9500 . ?
C25 C26 1.392(4) . ?
C25 C30 1.393(4) . ?
C26 C27 1.380(4) . ?
C26 H26 0.9500 . ?
C27 C28 1.380(5) . ?
C27 H27 0.9500 . ?
C28 C29 1.378(4) . ?
C28 H28 0.9500 . ?
C29 C30 1.383(4) . ?
C29 H29 0.9500 . ?
C30 H30 0.9500 . ?
Ca2 O6 2.3119(19) 2_656 ?
Ca2 O6 2.3119(19) . ?
Ca2 O7 2.4079(19) . ?
Ca2 O7 2.4079(19) 2_656 ?
Ca2 O9 2.460(2) . ?
Ca2 O9 2.460(2) 2_656 ?
Ca2 O8 2.563(2) . ?
Ca2 O8 2.563(2) 2_656 ?
Ca2 N2 2.845(3) . ?
Ca2 N2 2.845(3) 2_656 ?
P3 O6 1.486(2) . ?
P3 C43 1.799(3) . ?
P3 C37 1.800(3) . ?
P3 C36 1.815(3) . ?
P4 O7 1.489(2) . ?
P4 C55 1.795(3) . ?
P4 C49 1.810(3) . ?
P4 C31 1.835(3) . ?
O8 N2 1.254(3) . ?
O9 N2 1.250(3) . ?
O10 N2 1.245(4) . ?
C31 C32 1.393(4) . ?
C31 C36 1.427(4) . ?
C32 C33 1.388(4) . ?
C32 H32 0.9500 . ?
C33 C34 1.381(4) . ?
C33 H33 0.9500 . ?
C34 C35 1.366(4) . ?
C34 H34 0.9500 . ?
C35 C36 1.403(4) . ?
C35 H35 0.9500 . ?
C37 C42 1.385(4) . ?
C37 C38 1.398(4) . ?
C38 C39 1.381(5) . ?
C38 H38 0.9500 . ?
C39 C40 1.381(5) . ?
C39 H39 0.9500 . ?
C40 C41 1.356(5) . ?
C40 H40 0.9500 . ?
C41 C42 1.386(4) . ?
C41 H41 0.9500 . ?
C42 H42 0.9500 . ?
C43 C48 1.388(4) . ?
C43 C44 1.405(4) . ?
C44 C45 1.386(4) . ?
C44 H44 0.9500 . ?
C45 C46 1.371(5) . ?
C45 H45 0.9500 . ?
C46 C47 1.384(5) . ?
C46 H46 0.9500 . ?
C47 C48 1.387(4) . ?
C47 H47 0.9500 . ?
C48 H48 0.9500 . ?
C49 C50 1.392(4) . ?
C49 C54 1.398(4) . ?
C50 C51 1.384(5) . ?
C50 H50 0.9500 . ?
C51 C52 1.376(5) . ?
C51 H51 0.9500 . ?
C52 C53 1.379(5) . ?
C52 H52 0.9500 . ?
C53 C54 1.394(4) . ?
C53 H53 0.9500 . ?
C54 H54 0.9500 . ?
C55 C60 1.393(4) . ?
C55 C56 1.396(4) . ?
C56 C57 1.385(5) . ?
C56 H56 0.9500 . ?
C57 C58 1.373(5) . ?
C57 H57 0.9500 . ?
C58 C59 1.381(5) . ?
C58 H58 0.9500 . ?
C59 C60 1.371(4) . ?
C59 H59 0.9500 . ?
C60 H60 0.9500 . ?

loop_
_geom_torsion_atom_site_label_1
_geom_torsion_atom_site_label_2
_geom_torsion_atom_site_label_3
_geom_torsion_atom_site_label_4
_geom_torsion
_geom_torsion_site_symmetry_1
_geom_torsion_site_symmetry_2
_geom_torsion_site_symmetry_3
_geom_torsion_site_symmetry_4
_geom_torsion_publ_flag
C13 P1 O1 Ca1 65.3(3) . . . . ?
C7 P1 O1 Ca1 -173.3(2) . . . . ?
C1 P1 O1 Ca1 -52.4(3) . . . . ?
O1 Ca1 O1 P1 -73.8(2) 2_655 . . . ?
O2 Ca1 O1 P1 77.8(2) . . . . ?
O2 Ca1 O1 P1 -134.7(2) 2_655 . . . ?
O4 Ca1 O1 P1 155.5(2) 2_655 . . . ?
O4 Ca1 O1 P1 26.2(3) . . . . ?
O3 Ca1 O1 P1 -157.5(2) 2_655 . . . ?
O3 Ca1 O1 P1 5.2(2) . . . . ?
C19 P2 O2 Ca1 64.3(2) . . . . ?
C25 P2 O2 Ca1 -178.03(17) . . . . ?
C6 P2 O2 Ca1 -60.1(2) . . . . ?
O1 Ca1 O2 P2 65.6(2) 2_655 . . . ?
O1 Ca1 O2 P2 0.87(18) . . . . ?
O2 Ca1 O2 P2 -157.3(2) 2_655 . . . ?
O4 Ca1 O2 P2 -99.68(19) 2_655 . . . ?
O4 Ca1 O2 P2 142.2(2) . . . . ?
O3 Ca1 O2 P2 -67.0(2) 2_655 . . . ?
O3 Ca1 O2 P2 89.22(19) . . . . ?
O1 Ca1 O3 N1 -118.48(15) 2_655 . . . ?
O1 Ca1 O3 N1 150.11(15) . . . . ?
O2 Ca1 O3 N1 73.91(15) . . . . ?
O2 Ca1 O3 N1 -52.80(16) 2_655 . . . ?
O4 Ca1 O3 N1 55.8(2) 2_655 . . . ?
O4 Ca1 O3 N1 -9.04(13) . . . . ?
O3 Ca1 O3 N1 -164.55(15) 2_655 . . . ?
O1 Ca1 O4 N1 78.12(15) 2_655 . . . ?
O1 Ca1 O4 N1 -18.53(18) . . . . ?
O2 Ca1 O4 N1 -70.82(15) . . . . ?
O2 Ca1 O4 N1 151.41(16) 2_655 . . . ?
O4 Ca1 O4 N1 -141.89(16) 2_655 . . . ?
O3 Ca1 O4 N1 168.78(15) 2_655 . . . ?
O3 Ca1 O4 N1 9.09(14) . . . . ?
O1 P1 C1 C2 154.7(2) . . . . ?
C13 P1 C1 C2 31.4(2) . . . . ?
C7 P1 C1 C2 -83.1(2) . . . . ?
O1 P1 C1 C6 -24.7(3) . . . . ?
C13 P1 C1 C6 -148.0(2) . . . . ?
C7 P1 C1 C6 97.6(3) . . . . ?
C6 C1 C2 C3 -0.4(4) . . . . ?
P1 C1 C2 C3 -179.8(2) . . . . ?
C1 C2 C3 C4 0.5(5) . . . . ?
C2 C3 C4 C5 0.0(5) . . . . ?
C3 C4 C5 C6 -0.6(4) . . . . ?
C4 C5 C6 C1 0.8(4) . . . . ?
C4 C5 C6 P2 -178.6(2) . . . . ?
C2 C1 C6 C5 -0.3(4) . . . . ?
P1 C1 C6 C5 179.1(2) . . . . ?
C2 C1 C6 P2 179.0(2) . . . . ?
P1 C1 C6 P2 -1.6(4) . . . . ?
O2 P2 C6 C5 -115.8(2) . . . . ?
C19 P2 C6 C5 116.9(2) . . . . ?
C25 P2 C6 C5 4.1(2) . . . . ?
O2 P2 C6 C1 64.8(3) . . . . ?
C19 P2 C6 C1 -62.5(3) . . . . ?
C25 P2 C6 C1 -175.2(2) . . . . ?
O1 P1 C7 C8 -14.5(3) . . . . ?
C13 P1 C7 C8 110.0(2) . . . . ?
C1 P1 C7 C8 -138.7(2) . . . . ?
O1 P1 C7 C12 165.4(3) . . . . ?
C13 P1 C7 C12 -70.1(3) . . . . ?
C1 P1 C7 C12 41.2(3) . . . . ?
C12 C7 C8 C9 -0.3(5) . . . . ?
P1 C7 C8 C9 179.5(2) . . . . ?
C7 C8 C9 C10 -0.3(5) . . . . ?
C8 C9 C10 C11 0.4(5) . . . . ?
C9 C10 C11 C12 0.2(6) . . . . ?
C10 C11 C12 C7 -0.8(6) . . . . ?
C8 C7 C12 C11 0.9(5) . . . . ?
P1 C7 C12 C11 -179.0(3) . . . . ?
O1 P1 C13 C14 123.8(3) . . . . ?
C7 P1 C13 C14 1.3(3) . . . . ?
C1 P1 C13 C14 -112.9(3) . . . . ?
O1 P1 C13 C18 -58.1(3) . . . . ?
C7 P1 C13 C18 179.3(3) . . . . ?
C1 P1 C13 C18 65.2(3) . . . . ?
C18 C13 C14 C15 -1.5(5) . . . . ?
P1 C13 C14 C15 176.6(3) . . . . ?
C13 C14 C15 C16 -0.5(5) . . . . ?
C14 C15 C16 C17 2.3(6) . . . . ?
C15 C16 C17 C18 -2.3(6) . . . . ?
C16 C17 C18 C13 0.4(5) . . . . ?
C14 C13 C18 C17 1.5(5) . . . . ?
P1 C13 C18 C17 -176.7(3) . . . . ?
O2 P2 C19 C24 -153.0(2) . . . . ?
C25 P2 C19 C24 88.1(3) . . . . ?
C6 P2 C19 C24 -23.5(3) . . . . ?
O2 P2 C19 C20 27.2(3) . . . . ?
C25 P2 C19 C20 -91.6(2) . . . . ?
C6 P2 C19 C20 156.8(2) . . . . ?
C24 C19 C20 C21 0.2(5) . . . . ?
P2 C19 C20 C21 180.0(3) . . . . ?
C19 C20 C21 C22 1.2(5) . . . . ?
C20 C21 C22 C23 -1.5(6) . . . . ?
C21 C22 C23 C24 0.4(5) . . . . ?
C20 C19 C24 C23 -1.3(4) . . . . ?
P2 C19 C24 C23 178.9(2) . . . . ?
C22 C23 C24 C19 1.0(4) . . . . ?
O2 P2 C25 C26 -145.9(2) . . . . ?
C19 P2 C25 C26 -24.4(3) . . . . ?
C6 P2 C25 C26 88.8(3) . . . . ?
O2 P2 C25 C30 34.9(3) . . . . ?
C19 P2 C25 C30 156.5(2) . . . . ?
C6 P2 C25 C30 -90.3(3) . . . . ?
C30 C25 C26 C27 1.7(5) . . . . ?
P2 C25 C26 C27 -177.4(2) . . . . ?
C25 C26 C27 C28 -1.5(5) . . . . ?
C26 C27 C28 C29 -0.4(5) . . . . ?
C27 C28 C29 C30 2.2(5) . . . . ?
C28 C29 C30 C25 -2.0(5) . . . . ?
C26 C25 C30 C29 0.0(5) . . . . ?
P2 C25 C30 C29 179.2(2) . . . . ?
C43 P3 O6 Ca2 -174.8(2) . . . . ?
C37 P3 O6 Ca2 -53.8(3) . . . . ?
C36 P3 O6 Ca2 64.0(3) . . . . ?
O6 Ca2 O6 P3 70.5(2) 2_656 . . . ?
O7 Ca2 O6 P3 -82.9(3) . . . . ?
O7 Ca2 O6 P3 126.3(2) 2_656 . . . ?
O9 Ca2 O6 P3 -34.3(3) . . . . ?
O9 Ca2 O6 P3 -156.6(2) 2_656 . . . ?
O8 Ca2 O6 P3 -10.5(2) . . . . ?
O8 Ca2 O6 P3 156.6(3) 2_656 . . . ?
C55 P4 O7 Ca2 -57.7(2) . . . . ?
C49 P4 O7 Ca2 -172.36(17) . . . . ?
C31 P4 O7 Ca2 68.8(2) . . . . ?
O6 Ca2 O7 P4 -70.8(2) 2_656 . . . ?
O6 Ca2 O7 P4 -11.12(17) . . . . ?
O7 Ca2 O7 P4 148.7(2) 2_656 . . . ?
O9 Ca2 O7 P4 -155.6(2) . . . . ?
O9 Ca2 O7 P4 94.55(19) 2_656 . . . ?
O8 Ca2 O7 P4 -102.38(19) . . . . ?
O8 Ca2 O7 P4 59.8(2) 2_656 . . . ?
O6 Ca2 O8 N2 126.61(17) 2_656 . . . ?
O6 Ca2 O8 N2 -143.08(17) . . . . ?
O7 Ca2 O8 N2 -69.35(17) . . . . ?
O7 Ca2 O8 N2 60.16(18) 2_656 . . . ?
O9 Ca2 O8 N2 14.10(15) . . . . ?
O9 Ca2 O8 N2 -39.0(2) 2_656 . . . ?
O8 Ca2 O8 N2 172.05(17) 2_656 . . . ?
O6 Ca2 O9 N2 -82.62(17) 2_656 . . . ?
O6 Ca2 O9 N2 17.2(2) . . . . ?
O7 Ca2 O9 N2 65.62(17) . . . . ?
O7 Ca2 O9 N2 -152.68(18) 2_656 . . . ?
O9 Ca2 O9 N2 137.98(18) 2_656 . . . ?
O8 Ca2 O9 N2 -14.20(16) . . . . ?
O8 Ca2 O9 N2 177.87(17) 2_656 . . . ?
O7 P4 C31 C32 116.3(2) . . . . ?
C55 P4 C31 C32 -112.9(2) . . . . ?
C49 P4 C31 C32 -4.0(3) . . . . ?
O7 P4 C31 C36 -62.2(3) . . . . ?
C55 P4 C31 C36 68.6(3) . . . . ?
C49 P4 C31 C36 177.4(2) . . . . ?
C36 C31 C32 C33 -0.9(4) . . . . ?
P4 C31 C32 C33 -179.6(2) . . . . ?
C31 C32 C33 C34 1.0(4) . . . . ?
C32 C33 C34 C35 -0.2(4) . . . . ?
C33 C34 C35 C36 -0.7(4) . . . . ?
C34 C35 C36 C31 0.8(4) . . . . ?
C34 C35 C36 P3 -179.6(2) . . . . ?
C32 C31 C36 C35 0.0(4) . . . . ?
P4 C31 C36 C35 178.5(2) . . . . ?
C32 C31 C36 P3 -179.5(2) . . . . ?
P4 C31 C36 P3 -1.0(4) . . . . ?
O6 P3 C36 C35 -157.8(2) . . . . ?
C43 P3 C36 C35 80.1(2) . . . . ?
C37 P3 C36 C35 -34.2(2) . . . . ?
O6 P3 C36 C31 21.6(3) . . . . ?
C43 P3 C36 C31 -100.5(2) . . . . ?
C37 P3 C36 C31 145.3(2) . . . . ?
O6 P3 C37 C42 -121.1(3) . . . . ?
C43 P3 C37 C42 1.3(3) . . . . ?
C36 P3 C37 C42 116.2(3) . . . . ?
O6 P3 C37 C38 59.3(3) . . . . ?
C43 P3 C37 C38 -178.3(2) . . . . ?
C36 P3 C37 C38 -63.4(3) . . . . ?
C42 C37 C38 C39 -1.4(5) . . . . ?
P3 C37 C38 C39 178.2(3) . . . . ?
C37 C38 C39 C40 0.0(6) . . . . ?
C38 C39 C40 C41 1.0(6) . . . . ?
C39 C40 C41 C42 -0.5(5) . . . . ?
C38 C37 C42 C41 1.9(5) . . . . ?
P3 C37 C42 C41 -177.7(2) . . . . ?
C40 C41 C42 C37 -0.9(5) . . . . ?
O6 P3 C43 C48 4.9(3) . . . . ?
C37 P3 C43 C48 -119.8(2) . . . . ?
C36 P3 C43 C48 128.4(2) . . . . ?
O6 P3 C43 C44 -177.9(2) . . . . ?
C37 P3 C43 C44 57.3(3) . . . . ?
C36 P3 C43 C44 -54.4(3) . . . . ?
C48 C43 C44 C45 1.0(4) . . . . ?
P3 C43 C44 C45 -176.2(2) . . . . ?
C43 C44 C45 C46 -0.6(5) . . . . ?
C44 C45 C46 C47 -0.4(5) . . . . ?
C45 C46 C47 C48 1.0(5) . . . . ?
C46 C47 C48 C43 -0.6(5) . . . . ?
C44 C43 C48 C47 -0.4(4) . . . . ?
P3 C43 C48 C47 176.9(2) . . . . ?
O7 P4 C49 C50 -32.7(3) . . . . ?
C55 P4 C49 C50 -155.5(2) . . . . ?
C31 P4 C49 C50 92.7(3) . . . . ?
O7 P4 C49 C54 145.6(2) . . . . ?
C55 P4 C49 C54 22.8(3) . . . . ?
C31 P4 C49 C54 -89.0(3) . . . . ?
C54 C49 C50 C51 1.3(5) . . . . ?
P4 C49 C50 C51 179.6(2) . . . . ?
C49 C50 C51 C52 -0.5(5) . . . . ?
C50 C51 C52 C53 -1.1(5) . . . . ?
C51 C52 C53 C54 1.8(5) . . . . ?
C52 C53 C54 C49 -0.9(5) . . . . ?
C50 C49 C54 C53 -0.6(5) . . . . ?
P4 C49 C54 C53 -178.8(2) . . . . ?
O7 P4 C55 C60 148.5(2) . . . . ?
C49 P4 C55 C60 -93.6(3) . . . . ?
C31 P4 C55 C60 17.2(3) . . . . ?
O7 P4 C55 C56 -42.1(3) . . . . ?
C49 P4 C55 C56 75.8(2) . . . . ?
C31 P4 C55 C56 -173.3(2) . . . . ?
C60 C55 C56 C57 1.5(5) . . . . ?
P4 C55 C56 C57 -168.3(2) . . . . ?
C55 C56 C57 C58 -0.2(5) . . . . ?
C56 C57 C58 C59 -1.6(5) . . . . ?
C57 C58 C59 C60 2.1(5) . . . . ?
C58 C59 C60 C55 -0.8(5) . . . . ?
C56 C55 C60 C59 -1.0(4) . . . . ?
P4 C55 C60 C59 168.1(2) . . . . ?
